data_9014438
loop_
_publ_author_name
'Rudnev, V. V.'
'Chukanov, N. V.'
'Nechelyustov, G. N.'
'Yamnova, N. A.'

_publ_section_title
;
 Hydroxylborite, Mg3(BO3)(OH)3, a new mineral species and
 isomorphous series fluoborite-hydroxylborite series
;
_journal_name_full 'Geology of Ore Deposits'
_journal_page_first 710
_journal_page_last 719
_journal_paper_doi 10.1134/S1075701507080053
_journal_volume 49
_journal_year 2007
_chemical_compound_source 'the Titovsky deposit, Sakha-Yakutia Republic, Russia'
_chemical_formula_sum 'B H3 Mg3 O6'
_chemical_name_mineral Hydroxylborite
_space_group_IT_number 176
_symmetry_space_group_name_Hall '-P 6c'
_symmetry_space_group_name_H-M 'P 63/m'
_cell_angle_alpha 90
_cell_angle_beta 90
_cell_angle_gamma 120
_cell_length_a 8.924
_cell_length_b 8.924
_cell_length_c 3.116
_cell_formula_units_Z 2
_cell_volume 214.905
_database_code_amcsd 0012664
_exptl_crystal_density_diffrn 2.824
_cod_original_formula_sum 'Mg3 B O6 H3'
_cod_database_code 9014438

loop_
_space_group_symop_operation_xyz
x,y,z
-x+y,-x,1/2-z
x-y,x,1/2+z
y,-x+y,-z
-y,x-y,z
x,y,1/2-z
-x,-y,1/2+z
x-y,x,-z
-x+y,-x,z
-y,x-y,1/2-z
y,-x+y,1/2+z
-x,-y,-z

loop_
_atom_site_label
_atom_site_fract_x
_atom_site_fract_y
_atom_site_fract_z
_atom_site_U_iso_or_equiv
Mg 0.37210 0.33950 0.25000 0.01000
B 0.33333 0.66667 0.25000 0.01300
O1 0.79240 0.70530 0.25000 0.01170
O2 0.44620 0.60200 0.25000 0.01050
H 0.90000 0.81000 0.25000 0.05000

loop_
_cod_related_entry_id
_cod_related_entry_database
_cod_related_entry_code
1 AMCSD 0012664
